data_7242599
loop_
_publ_author_name
'Zia, Mehwash'
'Hameed, Shahid'
'Frontera, Antonio'
'Irran, Elisabeth'
'Naseer, Muhammad Moazzam'

_publ_section_title
;
 Understanding the planar conformations in diarylsubstituted heteroarenes:
 structural and theoretical insights
;
_journal_issue 17
_journal_name_full CrystEngComm
_journal_page_first 3144
_journal_page_last 3151
_journal_paper_doi 10.1039/D1CE00354B
_journal_volume 23
_journal_year 2021
_chemical_formula_sum 'C15 H11 N O3'
_chemical_formula_weight 253.25
_space_group_IT_number 14
_space_group_name_Hall '-P 2ybc'
_space_group_name_H-M_alt 'P 1 21/c 1'
_symmetry_cell_setting monoclinic
_symmetry_space_group_name_H-M 'P 1 21/c 1'
_atom_sites_solution_hydrogens geom
_atom_sites_solution_primary direct
_atom_sites_solution_secondary difmap
_audit_creation_method 'CrysAlisPro 1.171.38.46 (Rigaku OD, 2015)'
_audit_update_record
;
2020-11-16 deposited with the CCDC.	2021-04-05 downloaded from the CCDC.
;
_cell_angle_alpha 90.00
_cell_angle_beta 102.137(3)
_cell_angle_gamma 90.00
_cell_formula_units_Z 8
_cell_length_a 14.5352(4)
_cell_length_b 11.5897(3)
_cell_length_c 14.2576(6)
_cell_measurement_reflns_used 2527
_cell_measurement_temperature 150(2)
_cell_measurement_theta_max 73.3020
_cell_measurement_theta_min 4.8980
_cell_volume 2348.13(14)
_computing_cell_refinement 'CrysAlisPro 1.171.38.46 (Rigaku OD, 2015)'
_computing_data_collection 'CrysAlisPro 1.171.38.46 (Rigaku OD, 2015)'
_computing_data_reduction 'CrysAlisPro 1.171.38.46 (Rigaku OD, 2015)'
_computing_structure_refinement 'SHELXL-97 (Sheldrick, 1997)'
_computing_structure_solution 'SHELXS-97 (Sheldrick, 1990)'
_diffrn_ambient_environment N~2~
_diffrn_ambient_temperature 150.00(10)
_diffrn_detector 'CCD plate'
_diffrn_detector_area_resol_mean 10.5435
_diffrn_detector_type Atlas
_diffrn_measured_fraction_theta_full 0.999
_diffrn_measured_fraction_theta_max 0.999
_diffrn_measurement_device 'four-circle diffractometer'
_diffrn_measurement_device_type 'SuperNova, Single source at offset, Atlas'
_diffrn_measurement_method '\w scans'
_diffrn_radiation_monochromator mirror
_diffrn_radiation_probe x-ray
_diffrn_radiation_type 'Cu K\a'
_diffrn_radiation_wavelength 1.54184
_diffrn_reflns_av_R_equivalents 0.0383
_diffrn_reflns_av_sigmaI/netI 0.0473
_diffrn_reflns_limit_h_max 16
_diffrn_reflns_limit_h_min -17
_diffrn_reflns_limit_k_max 13
_diffrn_reflns_limit_k_min -13
_diffrn_reflns_limit_l_max 15
_diffrn_reflns_limit_l_min -17
_diffrn_reflns_number 8922
_diffrn_reflns_theta_full 67.50
_diffrn_reflns_theta_max 67.50
_diffrn_reflns_theta_min 3.11
_diffrn_source 'sealed X-ray tube'
_diffrn_source_type 'SuperNova (Cu) X-ray Source'
_exptl_absorpt_coefficient_mu 0.832
_exptl_absorpt_correction_T_max 0.9651
_exptl_absorpt_correction_T_min 0.7353
_exptl_absorpt_correction_type multi-scan
_exptl_absorpt_process_details
;
CrysAlisPro 1.171.38.46 (Rigaku Oxford Diffraction, 2015)
Empirical absorption correction using spherical harmonics,
 implemented in SCALE3 ABSPACK scaling algorithm.
;
_exptl_crystal_colour colourless
_exptl_crystal_density_diffrn 1.433
_exptl_crystal_density_method 'not measured'
_exptl_crystal_description plate
_exptl_crystal_F_000 1056
_exptl_crystal_size_max 0.39
_exptl_crystal_size_mid 0.24
_exptl_crystal_size_min 0.04
_refine_diff_density_max 0.204
_refine_diff_density_min -0.260
_refine_diff_density_rms 0.047
_refine_ls_extinction_method none
_refine_ls_goodness_of_fit_ref 1.003
_refine_ls_hydrogen_treatment mixed
_refine_ls_matrix_type full
_refine_ls_number_parameters 355
_refine_ls_number_reflns 4222
_refine_ls_number_restraints 0
_refine_ls_restrained_S_all 1.003
_refine_ls_R_factor_all 0.0753
_refine_ls_R_factor_gt 0.0476
_refine_ls_shift/su_max 0.000
_refine_ls_shift/su_mean 0.000
_refine_ls_structure_factor_coef Fsqd
_refine_ls_weighting_details 'calc w=1/[\s^2^(Fo^2^)+(0.0704P)^2^+0.0000P] where P=(Fo^2^+2Fc^2^)/3'
_refine_ls_weighting_scheme calc
_refine_ls_wR_factor_gt 0.1139
_refine_ls_wR_factor_ref 0.1347
_reflns_number_gt 2892
_reflns_number_total 4222
_reflns_threshold_expression >2sigma(I)
_cod_data_source_file d1ce00354b2.cif
_cod_data_source_block cu-2903
_cod_depositor_comments 'Adding full bibliography for 7242597--7242602.cif.'
_cod_original_sg_symbol_H-M P21/c
_cod_database_code 7242599

loop_
_symmetry_equiv_pos_as_xyz
'x, y, z'
'-x, y+1/2, -z+1/2'
'-x, -y, -z'
'x, -y-1/2, z-1/2'

loop_
_atom_site_label
_atom_site_type_symbol
_atom_site_fract_x
_atom_site_fract_y
_atom_site_fract_z
_atom_site_U_iso_or_equiv
_atom_site_adp_type
_atom_site_occupancy
_atom_site_symmetry_multiplicity
_atom_site_calc_flag
_atom_site_refinement_flags
_atom_site_disorder_assembly
_atom_site_disorder_group
N1 N 0.95459(11) 0.65087(15) 0.18106(15) 0.0399(5) Uani 1 1 d . . .
N2 N 0.80007(11) 0.64649(16) 0.41270(16) 0.0439(5) Uani 1 1 d . . .
O1 O 0.85634(9) 0.66219(12) 0.16745(12) 0.0400(4) Uani 1 1 d . . .
O2 O 1.12418(10) 0.57182(13) 0.19015(13) 0.0483(5) Uani 1 1 d . . .
H2 H 1.0625(18) 0.573(2) 0.1883(18) 0.058 Uiso 1 1 d . . .
O3 O 0.45359(9) 0.89912(15) 0.09918(14) 0.0516(5) Uani 1 1 d . . .
H3 H 0.4458(17) 0.980(2) 0.1046(19) 0.062 Uiso 1 1 d . . .
O4 O 0.89795(9) 0.63121(13) 0.42521(12) 0.0436(4) Uani 1 1 d . . .
O5 O 0.61890(11) 0.61352(14) 0.37809(15) 0.0556(5) Uani 1 1 d . . .
H5 H 0.6780(19) 0.591(2) 0.389(2) 0.067 Uiso 1 1 d . . .
O6 O 1.33177(10) 0.76573(16) 0.49081(13) 0.0529(5) Uani 1 1 d . . .
H6 H 1.3629(18) 0.704(2) 0.522(2) 0.064 Uiso 1 1 d . . .
C1 C 0.83526(13) 0.77610(17) 0.16414(15) 0.0316(5) Uani 1 1 d . . .
C2 C 0.91540(13) 0.83830(18) 0.17463(16) 0.0338(5) Uani 1 1 d . . .
H2A H 0.9212 0.9200 0.1750 0.041 Uiso 1 1 calc R . .
C3 C 0.98866(13) 0.75631(17) 0.18490(15) 0.0295(4) Uani 1 1 d . . .
C4 C 0.73572(13) 0.80711(18) 0.15045(16) 0.0329(5) Uani 1 1 d . . .
C5 C 0.71051(13) 0.92246(19) 0.14882(18) 0.0429(6) Uani 1 1 d . . .
H5A H 0.7581 0.9800 0.1589 0.051 Uiso 1 1 calc R . .
C6 C 0.61712(14) 0.9551(2) 0.13269(19) 0.0469(6) Uani 1 1 d . . .
H6B H 0.6005 1.0345 0.1315 0.056 Uiso 1 1 calc R . .
C7 C 0.54780(13) 0.87094(19) 0.11828(17) 0.0392(5) Uani 1 1 d . . .
C8 C 0.57163(14) 0.75670(19) 0.12169(18) 0.0436(6) Uani 1 1 d . . .
H8A H 0.5238 0.6994 0.1136 0.052 Uiso 1 1 calc R . .
C9 C 0.66549(14) 0.7242(2) 0.13701(17) 0.0403(5) Uani 1 1 d . . .
H9A H 0.6817 0.6447 0.1383 0.048 Uiso 1 1 calc R . .
C10 C 1.09044(13) 0.77547(18) 0.19936(15) 0.0299(5) Uani 1 1 d . . .
C11 C 1.12732(13) 0.88682(19) 0.21193(16) 0.0374(5) Uani 1 1 d . . .
H11A H 1.0857 0.9502 0.2111 0.045 Uiso 1 1 calc R . .
C12 C 1.22277(14) 0.9072(2) 0.22548(17) 0.0411(6) Uani 1 1 d . . .
H12A H 1.2465 0.9837 0.2341 0.049 Uiso 1 1 calc R . .
C13 C 1.28361(13) 0.8151(2) 0.22638(16) 0.0402(5) Uani 1 1 d . . .
H13A H 1.3494 0.8286 0.2354 0.048 Uiso 1 1 calc R . .
C14 C 1.24940(14) 0.70427(19) 0.21428(17) 0.0411(6) Uani 1 1 d . . .
H14A H 1.2916 0.6416 0.2147 0.049 Uiso 1 1 calc R . .
C15 C 1.15345(13) 0.68369(18) 0.20152(16) 0.0345(5) Uani 1 1 d . . .
C16 C 0.93845(13) 0.73699(17) 0.42902(15) 0.0313(5) Uani 1 1 d . . .
C17 C 0.87117(13) 0.81887(19) 0.41938(16) 0.0349(5) Uani 1 1 d . . .
H17A H 0.8796 0.9002 0.4196 0.042 Uiso 1 1 calc R . .
C18 C 0.78518(13) 0.75774(18) 0.40886(16) 0.0325(5) Uani 1 1 d . . .
C19 C 1.04045(13) 0.74073(18) 0.44307(15) 0.0311(5) Uani 1 1 d . . .
C20 C 1.08552(13) 0.84545(19) 0.43516(16) 0.0376(5) Uani 1 1 d . . .
H20A H 1.0491 0.9135 0.4194 0.045 Uiso 1 1 calc R . .
C21 C 1.18215(14) 0.8515(2) 0.44986(17) 0.0427(6) Uani 1 1 d . . .
H21A H 1.2119 0.9230 0.4428 0.051 Uiso 1 1 calc R . .
C22 C 1.23590(13) 0.7533(2) 0.47490(16) 0.0389(5) Uani 1 1 d . . .
C23 C 1.19264(14) 0.64867(19) 0.48221(17) 0.0400(5) Uani 1 1 d . . .
H23A H 1.2294 0.5809 0.4980 0.048 Uiso 1 1 calc R . .
C24 C 1.09558(13) 0.64300(19) 0.46641(16) 0.0368(5) Uani 1 1 d . . .
H24A H 1.0661 0.5708 0.4716 0.044 Uiso 1 1 calc R . .
C25 C 0.68935(13) 0.80300(19) 0.39811(16) 0.0357(5) Uani 1 1 d . . .
C26 C 0.67491(15) 0.9199(2) 0.4034(2) 0.0523(7) Uani 1 1 d . . .
H26A H 0.7273 0.9706 0.4107 0.063 Uiso 1 1 calc R . .
C27 C 0.58610(16) 0.9657(2) 0.3985(2) 0.0675(9) Uani 1 1 d . . .
H27A H 0.5779 1.0466 0.4040 0.081 Uiso 1 1 calc R . .
C28 C 0.50957(15) 0.8924(2) 0.3855(2) 0.0573(7) Uani 1 1 d . . .
H28A H 0.4483 0.9231 0.3816 0.069 Uiso 1 1 calc R . .
C29 C 0.52143(14) 0.7762(2) 0.37813(18) 0.0478(6) Uani 1 1 d . . .
H29A H 0.4683 0.7265 0.3685 0.057 Uiso 1 1 calc R . .
C30 C 0.61076(14) 0.7304(2) 0.38469(17) 0.0389(5) Uani 1 1 d . . .

loop_
_atom_site_aniso_label
_atom_site_aniso_U_11
_atom_site_aniso_U_22
_atom_site_aniso_U_33
_atom_site_aniso_U_23
_atom_site_aniso_U_13
_atom_site_aniso_U_12
N1 0.0248(8) 0.0364(10) 0.0590(13) 0.0020(9) 0.0096(8) 0.0010(7)
N2 0.0233(8) 0.0420(11) 0.0682(14) -0.0042(10) 0.0135(8) -0.0009(7)
O1 0.0244(7) 0.0341(8) 0.0616(11) 0.0025(7) 0.0095(6) -0.0007(6)
O2 0.0324(8) 0.0315(8) 0.0810(13) 0.0011(8) 0.0118(8) 0.0020(7)
O3 0.0227(7) 0.0489(10) 0.0833(14) -0.0040(10) 0.0111(7) 0.0013(7)
O4 0.0261(7) 0.0360(8) 0.0707(12) -0.0026(8) 0.0143(7) -0.0019(6)
O5 0.0282(8) 0.0432(10) 0.0959(15) 0.0021(10) 0.0141(9) -0.0045(7)
O6 0.0241(7) 0.0715(12) 0.0628(12) 0.0093(10) 0.0082(7) -0.0028(7)
C1 0.0286(10) 0.0317(11) 0.0354(12) -0.0007(9) 0.0088(9) 0.0007(8)
C2 0.0281(9) 0.0319(11) 0.0426(13) -0.0014(10) 0.0100(9) 0.0000(8)
C3 0.0287(9) 0.0314(11) 0.0297(11) 0.0012(9) 0.0092(8) 0.0008(8)
C4 0.0254(9) 0.0386(12) 0.0359(12) 0.0008(10) 0.0092(8) -0.0013(9)
C5 0.0263(10) 0.0365(12) 0.0669(17) -0.0041(12) 0.0122(10) -0.0031(9)
C6 0.0291(11) 0.0366(12) 0.0752(18) -0.0029(12) 0.0114(11) 0.0005(9)
C7 0.0229(9) 0.0439(13) 0.0516(15) -0.0010(11) 0.0093(9) 0.0014(9)
C8 0.0282(10) 0.0401(13) 0.0634(17) -0.0013(12) 0.0121(10) -0.0068(9)
C9 0.0320(10) 0.0378(12) 0.0526(15) 0.0007(11) 0.0121(10) -0.0016(9)
C10 0.0269(9) 0.0321(11) 0.0314(12) 0.0017(9) 0.0073(8) 0.0016(8)
C11 0.0329(10) 0.0359(12) 0.0445(14) -0.0011(10) 0.0104(9) -0.0001(9)
C12 0.0352(11) 0.0409(13) 0.0478(14) -0.0013(11) 0.0102(10) -0.0088(10)
C13 0.0256(10) 0.0529(14) 0.0424(14) 0.0036(11) 0.0074(9) -0.0035(10)
C14 0.0295(10) 0.0441(13) 0.0510(15) 0.0052(11) 0.0118(10) 0.0058(9)
C15 0.0301(10) 0.0339(11) 0.0396(13) 0.0017(10) 0.0074(9) 0.0011(9)
C16 0.0287(10) 0.0322(11) 0.0343(12) -0.0002(9) 0.0094(8) -0.0036(8)
C17 0.0260(9) 0.0335(11) 0.0457(14) 0.0031(10) 0.0088(9) -0.0026(8)
C18 0.0298(10) 0.0347(12) 0.0344(12) -0.0028(9) 0.0100(9) -0.0020(8)
C19 0.0265(9) 0.0379(12) 0.0299(11) 0.0018(9) 0.0087(8) 0.0003(8)
C20 0.0303(10) 0.0405(12) 0.0410(13) 0.0075(10) 0.0056(9) -0.0017(9)
C21 0.0329(11) 0.0471(14) 0.0475(15) 0.0070(11) 0.0069(10) -0.0079(10)
C22 0.0228(9) 0.0563(15) 0.0380(13) 0.0007(11) 0.0075(9) -0.0036(9)
C23 0.0300(10) 0.0442(13) 0.0468(14) 0.0025(11) 0.0105(9) 0.0082(9)
C24 0.0312(10) 0.0362(12) 0.0443(13) 0.0004(10) 0.0111(9) -0.0018(9)
C25 0.0255(9) 0.0430(13) 0.0397(13) -0.0030(10) 0.0092(9) -0.0005(9)
C26 0.0322(11) 0.0427(14) 0.080(2) -0.0077(13) 0.0081(12) 0.0013(10)
C27 0.0381(13) 0.0511(16) 0.111(3) -0.0161(17) 0.0105(14) 0.0099(12)
C28 0.0278(11) 0.0648(17) 0.079(2) -0.0114(15) 0.0096(12) 0.0075(11)
C29 0.0279(10) 0.0603(16) 0.0563(17) -0.0029(13) 0.0115(10) -0.0035(10)
C30 0.0301(10) 0.0434(13) 0.0445(14) -0.0013(11) 0.0108(9) -0.0021(9)

loop_
_atom_type_symbol
_atom_type_description
_atom_type_scat_dispersion_real
_atom_type_scat_dispersion_imag
_atom_type_scat_source
C C 0.0181 0.0091 'International Tables Vol C Tables 4.2.6.8 and 6.1.1.4'
H H 0.0000 0.0000 'International Tables Vol C Tables 4.2.6.8 and 6.1.1.4'
N N 0.0311 0.0180 'International Tables Vol C Tables 4.2.6.8 and 6.1.1.4'
O O 0.0492 0.0322 'International Tables Vol C Tables 4.2.6.8 and 6.1.1.4'

loop_
_geom_angle_atom_site_label_1
_geom_angle_atom_site_label_2
_geom_angle_atom_site_label_3
_geom_angle
_geom_angle_site_symmetry_1
_geom_angle_site_symmetry_3
_geom_angle_publ_flag
C3 N1 O1 106.35(15) . . ?
C18 N2 O4 106.47(16) . . ?
C1 O1 N1 108.16(14) . . ?
C16 O4 N2 108.07(15) . . ?
C2 C1 O1 109.44(16) . . ?
C2 C1 C4 133.54(19) . . ?
O1 C1 C4 117.02(17) . . ?
C1 C2 C3 105.45(18) . . ?
N1 C3 C2 110.60(16) . . ?
N1 C3 C10 120.40(17) . . ?
C2 C3 C10 128.99(18) . . ?
C5 C4 C9 118.86(18) . . ?
C5 C4 C1 119.33(18) . . ?
C9 C4 C1 121.79(19) . . ?
C6 C5 C4 121.0(2) . . ?
C5 C6 C7 119.4(2) . . ?
C8 C7 O3 118.07(19) . . ?
C8 C7 C6 120.36(19) . . ?
O3 C7 C6 121.6(2) . . ?
C7 C8 C9 120.15(19) . . ?
C4 C9 C8 120.3(2) . . ?
C11 C10 C15 117.93(17) . . ?
C11 C10 C3 120.47(18) . . ?
C15 C10 C3 121.60(18) . . ?
C12 C11 C10 121.6(2) . . ?
C11 C12 C13 119.4(2) . . ?
C14 C13 C12 120.36(18) . . ?
C13 C14 C15 120.2(2) . . ?
O2 C15 C14 117.30(18) . . ?
O2 C15 C10 122.25(17) . . ?
C14 C15 C10 120.45(19) . . ?
C17 C16 O4 109.42(16) . . ?
C17 C16 C19 133.58(19) . . ?
O4 C16 C19 116.99(17) . . ?
C16 C17 C18 105.28(19) . . ?
N2 C18 C17 110.75(17) . . ?
N2 C18 C25 120.19(18) . . ?
C17 C18 C25 129.03(19) . . ?
C24 C19 C20 118.19(18) . . ?
C24 C19 C16 121.97(18) . . ?
C20 C19 C16 119.82(18) . . ?
C21 C20 C19 120.8(2) . . ?
C20 C21 C22 120.0(2) . . ?
O6 C22 C23 122.9(2) . . ?
O6 C22 C21 117.09(19) . . ?
C23 C22 C21 120.03(18) . . ?
C22 C23 C24 119.66(19) . . ?
C23 C24 C19 121.2(2) . . ?
C26 C25 C30 118.03(19) . . ?
C26 C25 C18 119.95(19) . . ?
C30 C25 C18 122.0(2) . . ?
C25 C26 C27 121.8(2) . . ?
C28 C27 C26 119.2(3) . . ?
C29 C28 C27 120.4(2) . . ?
C28 C29 C30 120.3(2) . . ?
O5 C30 C29 117.94(19) . . ?
O5 C30 C25 121.73(18) . . ?
C29 C30 C25 120.3(2) . . ?

loop_
_geom_bond_atom_site_label_1
_geom_bond_atom_site_label_2
_geom_bond_distance
_geom_bond_site_symmetry_2
_geom_bond_publ_flag
N1 C3 1.315(3) . ?
N1 O1 1.406(2) . ?
N2 C18 1.307(3) . ?
N2 O4 1.407(2) . ?
O1 C1 1.354(2) . ?
O2 C15 1.364(3) . ?
O3 C7 1.378(2) . ?
O4 C16 1.356(2) . ?
O5 C30 1.365(3) . ?
O6 C22 1.372(2) . ?
C1 C2 1.351(3) . ?
C1 C4 1.463(3) . ?
C2 C3 1.412(3) . ?
C3 C10 1.467(2) . ?
C4 C5 1.385(3) . ?
C4 C9 1.386(3) . ?
C5 C6 1.381(3) . ?
C6 C7 1.386(3) . ?
C7 C8 1.367(3) . ?
C8 C9 1.388(3) . ?
C10 C11 1.394(3) . ?
C10 C15 1.400(3) . ?
C11 C12 1.380(3) . ?
C12 C13 1.384(3) . ?
C13 C14 1.375(3) . ?
C14 C15 1.389(3) . ?
C16 C17 1.349(3) . ?
C16 C19 1.454(3) . ?
C17 C18 1.417(3) . ?
C18 C25 1.466(3) . ?
C19 C24 1.387(3) . ?
C19 C20 1.395(3) . ?
C20 C21 1.378(3) . ?
C21 C22 1.384(3) . ?
C22 C23 1.380(3) . ?
C23 C24 1.383(3) . ?
C25 C26 1.376(3) . ?
C25 C30 1.399(3) . ?
C26 C27 1.384(3) . ?
C27 C28 1.380(4) . ?
C28 C29 1.365(4) . ?
C29 C30 1.388(3) . ?
